data_4331187
loop_
_publ_author_name
'Adam C. Malcolm'
'Kyle J. Sabourin'
'Robert McDonald'
'Michael J. Ferguson'
'Eric Rivard'

_publ_contact_author_address
;
Department of Chemistry
University of Alberta
Edmonton
AB T6G 2G2
CANADA
;
_publ_contact_author_email ERIVARD@UALBERTA.CA
_publ_contact_author_name 'E. Rivard'
_publ_section_title
;
 Donor-Acceptor Complexation and Dehydrogenation Chemistry of Aminoboranes
;
_journal_name_full 'Inorganic Chemistry'
_journal_page_first 12905
_journal_page_last 12916
_journal_paper_doi 10.1021/ic3018997
_journal_volume 51
_journal_year 2012
_chemical_formula_moiety 'C11 H25 B2 N3'
_chemical_formula_sum 'C11 H25 B2 N3'
_chemical_formula_weight 220.96
_chemical_name_common 11
_chemical_name_systematic
; 
 ? 
;
_space_group_IT_number 14
_symmetry_cell_setting monoclinic
_symmetry_space_group_name_Hall '-P 2ybc'
_symmetry_space_group_name_H-M 'P 1 21/c 1'
_atom_sites_solution_hydrogens geom
_atom_sites_solution_primary direct
_atom_sites_solution_secondary difmap
_audit_creation_method SHELXL-97
_cell_angle_alpha 90.00
_cell_angle_beta 91.7241(13)
_cell_angle_gamma 90.00
_cell_formula_units_Z 4
_cell_length_a 8.0183(2)
_cell_length_b 18.0715(4)
_cell_length_c 9.9072(2)
_cell_measurement_reflns_used 4482
_cell_measurement_temperature 173(2)
_cell_measurement_theta_max 69.30
_cell_measurement_theta_min 4.89
_cell_volume 1434.93(6)
_computing_cell_refinement 'Bruker SAINT'
_computing_data_collection 'Bruker APEX2'
_computing_data_reduction 'Bruker SAINT'
_computing_molecular_graphics 'Bruker SHELXTL'
_computing_publication_material 'Bruker SHELXTL'
_computing_structure_refinement 'SHELXL-97 (Sheldrick, 2008)'
_computing_structure_solution 'SHELXD (Schneider & Sheldrick, 2002)'
_diffrn_ambient_temperature 173(2)
_diffrn_measured_fraction_theta_full 0.992
_diffrn_measured_fraction_theta_max 0.978
_diffrn_measurement_device_type 'Bruker APEX-II CCD'
_diffrn_measurement_method '\w scans'
_diffrn_radiation_monochromator graphite
_diffrn_radiation_source 'fine-focus sealed tube'
_diffrn_radiation_type CuK\a
_diffrn_radiation_wavelength 1.54178
_diffrn_reflns_av_R_equivalents 0.0393
_diffrn_reflns_av_sigmaI/netI 0.0359
_diffrn_reflns_limit_h_max 9
_diffrn_reflns_limit_h_min -9
_diffrn_reflns_limit_k_max 22
_diffrn_reflns_limit_k_min -21
_diffrn_reflns_limit_l_max 12
_diffrn_reflns_limit_l_min -12
_diffrn_reflns_number 9552
_diffrn_reflns_theta_full 68.00
_diffrn_reflns_theta_max 70.93
_diffrn_reflns_theta_min 5.52
_exptl_absorpt_coefficient_mu 0.448
_exptl_absorpt_correction_T_max 0.9823
_exptl_absorpt_correction_T_min 0.8662
_exptl_absorpt_correction_type integration
_exptl_absorpt_process_details 'SADABS (Sheldrick, 2008)'
_exptl_crystal_colour colourless
_exptl_crystal_density_diffrn 1.023
_exptl_crystal_description rod
_exptl_crystal_F_000 488
_exptl_crystal_size_max 0.33
_exptl_crystal_size_mid 0.15
_exptl_crystal_size_min 0.04
_refine_diff_density_max 0.397
_refine_diff_density_min -0.216
_refine_diff_density_rms 0.038
_refine_ls_extinction_method none
_refine_ls_goodness_of_fit_ref 1.020
_refine_ls_hydrogen_treatment mixed
_refine_ls_matrix_type full
_refine_ls_number_parameters 171
_refine_ls_number_reflns 2706
_refine_ls_number_restraints 0
_refine_ls_restrained_S_all 1.020
_refine_ls_R_factor_all 0.0680
_refine_ls_R_factor_gt 0.0533
_refine_ls_shift/su_max 0.000
_refine_ls_shift/su_mean 0.000
_refine_ls_structure_factor_coef Fsqd
_refine_ls_weighting_details 'calc w=1/[\s^2^(Fo^2^)+(0.0829P)^2^+0.4452P] where P=(Fo^2^+2Fc^2^)/3'
_refine_ls_weighting_scheme calc
_refine_ls_wR_factor_gt 0.1451
_refine_ls_wR_factor_ref 0.1564
_reflns_number_gt 2149
_reflns_number_total 2706
_reflns_threshold_expression I>2\s(I)
_cod_data_source_file ic3018997_si_002_7.cif
_cod_data_source_block riv1219
_cod_original_sg_symbol_H-M 'P 21/c'
_cod_database_code 4331187

loop_
_symmetry_equiv_pos_as_xyz
'x, y, z'
'-x, y+1/2, -z+1/2'
'-x, -y, -z'
'x, -y-1/2, z-1/2'

loop_
_atom_site_label
_atom_site_type_symbol
_atom_site_fract_x
_atom_site_fract_y
_atom_site_fract_z
_atom_site_U_iso_or_equiv
_atom_site_adp_type
_atom_site_occupancy
_atom_site_symmetry_multiplicity
_atom_site_calc_flag
_atom_site_refinement_flags
N1 N 0.01868(18) 0.09426(7) 0.10954(14) 0.0343(4) Uani 1 1 d .
H1N H 0.075(2) 0.0641(11) 0.058(2) 0.040(5) Uiso 1 1 d .
N2 N 0.23454(17) 0.04780(7) 0.28919(14) 0.0357(4) Uani 1 1 d .
N3 N 0.5127(2) -0.12780(9) 0.44884(16) 0.0468(4) Uani 1 1 d .
C1 C -0.0160(2) 0.15763(9) 0.01194(18) 0.0396(4) Uani 1 1 d .
C2 C -0.0688(3) 0.22663(9) 0.0868(2) 0.0473(5) Uani 1 1 d .
H2A H -0.1722 0.2166 0.1338 0.057 Uiso 1 1 calc R
H2B H -0.0874 0.2671 0.0222 0.057 Uiso 1 1 calc R
H2C H 0.0191 0.2407 0.1526 0.057 Uiso 1 1 calc R
C3 C 0.1446(3) 0.17248(10) -0.0640(2) 0.0494(5) Uani 1 1 d .
H3A H 0.1773 0.1276 -0.1120 0.059 Uiso 1 1 calc R
H3B H 0.2339 0.1867 0.0006 0.059 Uiso 1 1 calc R
H3C H 0.1253 0.2127 -0.1290 0.059 Uiso 1 1 calc R
C4 C -0.1517(3) 0.13605(11) -0.0927(2) 0.0492(5) Uani 1 1 d .
H4A H -0.1171 0.0915 -0.1409 0.059 Uiso 1 1 calc R
H4B H -0.1688 0.1767 -0.1572 0.059 Uiso 1 1 calc R
H4C H -0.2561 0.1261 -0.0470 0.059 Uiso 1 1 calc R
C5 C 0.1893(2) 0.01161(10) 0.40131(19) 0.0421(4) Uani 1 1 d .
H5 H 0.0920 0.0280 0.4450 0.051 Uiso 1 1 calc R
C6 C 0.2742(2) -0.04683(10) 0.45574(18) 0.0394(4) Uani 1 1 d .
H6 H 0.2345 -0.0707 0.5339 0.047 Uiso 1 1 calc R
C7 C 0.4212(2) -0.07205(9) 0.39618(17) 0.0356(4) Uani 1 1 d .
C8 C 0.4684(2) -0.03320(10) 0.27927(17) 0.0404(4) Uani 1 1 d .
H8 H 0.5660 -0.0475 0.2339 0.048 Uiso 1 1 calc R
C9 C 0.3751(2) 0.02427(10) 0.23175(17) 0.0389(4) Uani 1 1 d .
H9 H 0.4110 0.0494 0.1535 0.047 Uiso 1 1 calc R
C10 C 0.4602(2) -0.17142(10) 0.5630(2) 0.0460(5) Uani 1 1 d .
H10A H 0.3942 -0.1404 0.6225 0.055 Uiso 1 1 calc R
H10B H 0.5588 -0.1901 0.6131 0.055 Uiso 1 1 calc R
H10C H 0.3923 -0.2132 0.5305 0.055 Uiso 1 1 calc R
C11 C 0.6651(3) -0.15267(15) 0.3852(3) 0.0738(8) Uani 1 1 d .
H11A H 0.6361 -0.1861 0.3103 0.089 Uiso 1 1 calc R
H11B H 0.7361 -0.1788 0.4519 0.089 Uiso 1 1 calc R
H11C H 0.7253 -0.1098 0.3508 0.089 Uiso 1 1 calc R
B1 B 0.1342(3) 0.11794(11) 0.2358(2) 0.0399(5) Uani 1 1 d .
H1BA H 0.054(2) 0.1362(11) 0.319(2) 0.043(5) Uiso 1 1 d .
H1BB H 0.230(3) 0.1577(12) 0.202(2) 0.050(6) Uiso 1 1 d .
B2 B -0.1446(3) 0.04986(12) 0.1589(2) 0.0424(5) Uani 1 1 d .
H2BA H -0.210(2) 0.0192(11) 0.072(2) 0.043(5) Uiso 1 1 d .
H2BB H -0.100(2) 0.0104(11) 0.247(2) 0.048(5) Uiso 1 1 d .
H2BC H -0.234(3) 0.0959(12) 0.193(2) 0.055(6) Uiso 1 1 d .

loop_
_atom_site_aniso_label
_atom_site_aniso_U_11
_atom_site_aniso_U_22
_atom_site_aniso_U_33
_atom_site_aniso_U_23
_atom_site_aniso_U_13
_atom_site_aniso_U_12
N1 0.0409(8) 0.0247(7) 0.0371(8) -0.0010(6) -0.0050(6) 0.0014(6)
N2 0.0372(7) 0.0323(7) 0.0373(8) 0.0003(6) -0.0060(6) -0.0015(6)
N3 0.0503(9) 0.0434(9) 0.0466(9) 0.0061(7) 0.0025(7) 0.0152(7)
C1 0.0536(10) 0.0268(8) 0.0377(9) 0.0022(7) -0.0101(8) 0.0004(7)
C2 0.0565(11) 0.0287(9) 0.0560(12) -0.0015(8) -0.0123(9) 0.0064(8)
C3 0.0643(12) 0.0375(9) 0.0464(11) 0.0063(8) 0.0022(9) -0.0066(8)
C4 0.0619(12) 0.0399(10) 0.0447(10) 0.0024(8) -0.0180(9) -0.0023(9)
C5 0.0368(9) 0.0429(10) 0.0467(10) 0.0072(8) 0.0032(8) 0.0032(7)
C6 0.0365(9) 0.0398(9) 0.0417(10) 0.0074(7) 0.0013(7) -0.0003(7)
C7 0.0378(9) 0.0329(8) 0.0355(9) -0.0025(7) -0.0074(7) 0.0004(7)
C8 0.0403(9) 0.0451(10) 0.0358(9) 0.0000(7) 0.0031(7) 0.0036(7)
C9 0.0438(9) 0.0410(9) 0.0319(9) 0.0029(7) -0.0013(7) -0.0056(7)
C10 0.0511(11) 0.0368(9) 0.0496(11) 0.0070(8) -0.0090(9) 0.0018(8)
C11 0.0775(16) 0.0678(15) 0.0772(16) 0.0158(13) 0.0204(13) 0.0387(13)
B1 0.0478(11) 0.0297(9) 0.0414(11) -0.0010(8) -0.0115(9) -0.0011(8)
B2 0.0441(11) 0.0376(10) 0.0458(12) 0.0005(9) 0.0031(9) -0.0028(8)

loop_
_atom_type_symbol
_atom_type_description
_atom_type_scat_dispersion_real
_atom_type_scat_dispersion_imag
_atom_type_scat_source
C C 0.0181 0.0091 'International Tables Vol C Tables 4.2.6.8 and 6.1.1.4'
H H 0.0000 0.0000 'International Tables Vol C Tables 4.2.6.8 and 6.1.1.4'
B B 0.0090 0.0039 'International Tables Vol C Tables 4.2.6.8 and 6.1.1.4'
N N 0.0311 0.0180 'International Tables Vol C Tables 4.2.6.8 and 6.1.1.4'

loop_
_geom_angle_atom_site_label_1
_geom_angle_atom_site_label_2
_geom_angle_atom_site_label_3
_geom_angle
C1 N1 B1 112.87(12)
C1 N1 B2 115.51(14)
B1 N1 B2 110.57(14)
C1 N1 H1N 100.8(13)
B1 N1 H1N 108.7(13)
B2 N1 H1N 107.6(13)
C9 N2 C5 116.38(15)
C9 N2 B1 122.35(15)
C5 N2 B1 121.11(15)
C7 N3 C10 122.86(16)
C7 N3 C11 121.13(17)
C10 N3 C11 115.75(16)
C2 C1 N1 110.91(14)
C2 C1 C4 109.70(16)
N1 C1 C4 110.60(14)
C2 C1 C3 110.26(15)
N1 C1 C3 107.67(14)
C4 C1 C3 107.62(16)
N2 C5 C6 124.04(17)
C5 C6 C7 120.03(16)
N3 C7 C6 122.28(16)
N3 C7 C8 122.26(16)
C6 C7 C8 115.44(15)
C9 C8 C7 120.37(16)
N2 C9 C8 123.73(16)
N2 B1 N1 108.95(13)
N2 B1 H1BA 106.8(10)
N1 B1 H1BA 109.0(10)
N2 B1 H1BB 105.5(11)
N1 B1 H1BB 109.2(11)
H1BA B1 H1BB 117.1(15)
N1 B2 H2BA 111.7(10)
N1 B2 H2BB 107.0(10)
N1 B2 H2BC 104.2(11)
H2BA B2 H2BB 112.9(14)
H2BA B2 H2BC 107.2(14)
H2BB B2 H2BC 113.6(14)

loop_
_geom_bond_atom_site_label_1
_geom_bond_atom_site_label_2
_geom_bond_distance
N1 C1 1.519(2)
N1 B1 1.593(2)
N1 B2 1.623(2)
N1 H1N 0.88(2)
N2 C9 1.347(2)
N2 C5 1.348(2)
N2 B1 1.583(2)
N3 C7 1.342(2)
N3 C10 1.451(2)
N3 C11 1.463(3)
C1 C2 1.517(2)
C1 C4 1.530(3)
C1 C3 1.535(3)
C5 C6 1.359(2)
C6 C7 1.410(2)
C7 C8 1.416(2)
C8 C9 1.356(2)
B1 H1BA 1.11(2)
B1 H1BB 1.11(2)
B2 H2BA 1.14(2)
B2 H2BB 1.17(2)
B2 H2BC 1.16(2)

loop_
_geom_torsion_atom_site_label_1
_geom_torsion_atom_site_label_2
_geom_torsion_atom_site_label_3
_geom_torsion_atom_site_label_4
_geom_torsion
B1 N1 C1 C2 -47.7(2)
B2 N1 C1 C2 80.86(18)
B1 N1 C1 C4 -169.68(16)
B2 N1 C1 C4 -41.1(2)
B1 N1 C1 C3 72.99(18)
B2 N1 C1 C3 -158.43(15)
C9 N2 C5 C6 -1.5(3)
B1 N2 C5 C6 -176.97(16)
N2 C5 C6 C7 1.4(3)
C10 N3 C7 C6 6.2(3)
C11 N3 C7 C6 -179.8(2)
C10 N3 C7 C8 -175.66(16)
C11 N3 C7 C8 -1.6(3)
C5 C6 C7 N3 177.57(17)
C5 C6 C7 C8 -0.7(3)
N3 C7 C8 C9 -177.97(17)
C6 C7 C8 C9 0.3(3)
C5 N2 C9 C8 1.1(3)
B1 N2 C9 C8 176.47(16)
C7 C8 C9 N2 -0.5(3)
C9 N2 B1 N1 81.6(2)
C5 N2 B1 N1 -103.17(19)
C1 N1 B1 N2 -152.23(15)
B2 N1 B1 N2 76.66(18)
